data_1554668
loop_
_publ_author_name
'Zhao, Na'
'Gao, Wangwang'
'Zhang, Min'
'Yang, Junfang'
'Zheng, Xiaoyan'
'Li, Yue'
'Cui, Rongrong'
'Yin, Wei'
'Li, Nan'

_publ_section_title
;
 Regulation of circular dichroism behavior and construction of tunable
 solid-state circularly polarized luminescence based on BINOL derivatives
;
_journal_issue 8
_journal_name_full 'Materials Chemistry Frontiers'
_journal_page_first 1613
_journal_paper_doi 10.1039/C9QM00292H
_journal_volume 3
_journal_year 2019
_chemical_formula_sum 'C33 H22 Cl2 N4 O2'
_chemical_formula_weight 577.45
_space_group_IT_number 4
_space_group_name_Hall 'P 2yb'
_space_group_name_H-M_alt 'P 1 21 1'
_symmetry_cell_setting monoclinic
_symmetry_space_group_name_H-M 'P 1 21 1'
_atom_sites_solution_hydrogens geom
_atom_sites_solution_primary direct
_atom_sites_solution_secondary difmap
_audit_creation_method SHELXL-97
_audit_update_record
;
2018-02-11 deposited with the CCDC.	2019-06-04 downloaded from the CCDC.
;
_cell_angle_alpha 90.00
_cell_angle_beta 115.426(7)
_cell_angle_gamma 90.00
_cell_formula_units_Z 2
_cell_length_a 7.9714(4)
_cell_length_b 22.5703(8)
_cell_length_c 9.1047(4)
_cell_measurement_reflns_used 3784
_cell_measurement_temperature 293(2)
_cell_measurement_theta_max 71.5160
_cell_measurement_theta_min 5.3690
_cell_volume 1479.42(14)
_computing_cell_refinement 'Bruker FRAMBO'
_computing_data_collection 'Bruker FRAMBO'
_computing_data_reduction 'Bruker SAINT'
_computing_molecular_graphics 'Bruker SHELXTL'
_computing_publication_material 'Bruker SHELXTL'
_computing_structure_refinement 'SHELXL-97 (Sheldrick, 1997)'
_computing_structure_solution 'SHELXS-97 (Sheldrick, 1990)'
_diffrn_ambient_temperature 293(2)
_diffrn_detector 'CCD plate'
_diffrn_detector_area_resol_mean 16.0356
_diffrn_detector_type Eos
_diffrn_measured_fraction_theta_full 0.957
_diffrn_measured_fraction_theta_max 0.957
_diffrn_measurement_device 'four-circle diffractometer'
_diffrn_measurement_device_type 'Xcalibur, Eos, Gemini'
_diffrn_radiation_monochromator graphite
_diffrn_radiation_source 'fine-focus sealed tube'
_diffrn_radiation_type CuK\a
_diffrn_radiation_wavelength 1.54178
_diffrn_reflns_av_R_equivalents 0.0164
_diffrn_reflns_av_sigmaI/netI 0.0230
_diffrn_reflns_limit_h_max 9
_diffrn_reflns_limit_h_min -9
_diffrn_reflns_limit_k_max 26
_diffrn_reflns_limit_k_min -24
_diffrn_reflns_limit_l_max 10
_diffrn_reflns_limit_l_min -10
_diffrn_reflns_number 7545
_diffrn_reflns_theta_full 66.04
_diffrn_reflns_theta_max 66.04
_diffrn_reflns_theta_min 3.92
_exptl_absorpt_coefficient_mu 2.266
_exptl_absorpt_correction_T_max 0.4877
_exptl_absorpt_correction_T_min 0.4643
_exptl_absorpt_correction_type multi-scan
_exptl_absorpt_process_details sadabs
_exptl_crystal_density_diffrn 1.296
_exptl_crystal_density_method 'not measured'
_exptl_crystal_description block
_exptl_crystal_F_000 596
_exptl_crystal_size_max 0.40
_exptl_crystal_size_mid 0.38
_exptl_crystal_size_min 0.37
_refine_diff_density_max 0.659
_refine_diff_density_min -0.490
_refine_diff_density_rms 0.052
_refine_ls_abs_structure_details 'Flack H D (1983), Acta Cryst. A39, 876-881'
_refine_ls_abs_structure_Flack 0.05(4)
_refine_ls_extinction_coef 0.0022(7)
_refine_ls_extinction_expression Fc^*^=kFc[1+0.001xFc^2^\l^3^/sin(2\q)]^-1/4^
_refine_ls_extinction_method SHELXL
_refine_ls_goodness_of_fit_ref 1.061
_refine_ls_hydrogen_treatment constr
_refine_ls_matrix_type full
_refine_ls_number_parameters 371
_refine_ls_number_reflns 3791
_refine_ls_number_restraints 3
_refine_ls_restrained_S_all 1.062
_refine_ls_R_factor_all 0.0588
_refine_ls_R_factor_gt 0.0561
_refine_ls_shift/su_max 0.000
_refine_ls_shift/su_mean 0.000
_refine_ls_structure_factor_coef Fsqd
_refine_ls_weighting_details 'calc w=1/[\s^2^(Fo^2^)+(0.1226P)^2^+0.3157P] where P=(Fo^2^+2Fc^2^)/3'
_refine_ls_weighting_scheme calc
_refine_ls_wR_factor_gt 0.1657
_refine_ls_wR_factor_ref 0.1700
_reflns_number_gt 3566
_reflns_number_total 3791
_reflns_threshold_expression >2sigma(I)
_cod_data_source_file c9qm00292h2.cif
_cod_data_source_block 2
_cod_depositor_comments
;
The following automatic conversions were performed:

data item '_symmetry_cell_setting' value 'Monoclinic' was changed to
'monoclinic' in accordance with the
/home/saulius/struct/COD-crude-data/automatic-downloads/DataCite-retrospective/RSC/depositions/lib/dictionaries/cif_core.dic
dictionary named 'cif_core.dic' version 2.4.2 last updated on
2011-04-26.

Automatic conversion script
Id: cif_fix_values 6909 2019-04-08 15:41:33Z antanas 
;
_cod_original_cell_volume 1479.42(11)
_cod_original_sg_symbol_H-M P2(1)
_cod_database_code 1554668

loop_
_symmetry_equiv_pos_as_xyz
'x, y, z'
'-x, y+1/2, -z'

loop_
_atom_site_label
_atom_site_type_symbol
_atom_site_fract_x
_atom_site_fract_y
_atom_site_fract_z
_atom_site_U_iso_or_equiv
_atom_site_adp_type
_atom_site_occupancy
_atom_site_symmetry_multiplicity
_atom_site_calc_flag
_atom_site_refinement_flags
Cl1 Cl 0.2819(4) 0.36383(17) 0.2417(6) 0.235(2) Uani 1 1 d D
Cl2 Cl 0.1994(5) 0.48087(15) 0.1064(7) 0.242(2) Uani 1 1 d D
N1 N 0.8411(9) 0.4028(3) 0.7692(6) 0.109(2) Uani 1 1 d .
N2 N 0.8034(10) 0.3458(2) 0.3161(6) 0.1090(19) Uani 1 1 d .
N3 N 0.3652(8) 0.94791(19) -0.0219(5) 0.0827(13) Uani 1 1 d .
N4 N 0.8328(8) 0.9897(2) 0.4131(10) 0.139(3) Uani 1 1 d .
O1 O 0.6567(3) 0.59024(11) 0.2359(2) 0.0404(5) Uani 1 1 d .
O2 O 0.7767(3) 0.74390(12) 0.4578(3) 0.0446(6) Uani 1 1 d .
C1 C 0.5548(4) 0.64231(15) 0.4072(4) 0.0331(7) Uani 1 1 d .
C2 C 0.6212(4) 0.59171(15) 0.3705(4) 0.0356(7) Uani 1 1 d .
C3 C 0.6485(5) 0.53910(15) 0.4664(4) 0.0386(7) Uani 1 1 d .
C4 C 0.6230(5) 0.54209(16) 0.6046(4) 0.0430(8) Uani 1 1 d .
H4 H 0.6444 0.5083 0.6687 0.052 Uiso 1 1 calc R
C5 C 0.5656(5) 0.59424(16) 0.6543(4) 0.0389(7) Uani 1 1 d .
C6 C 0.5250(4) 0.64520(15) 0.5517(4) 0.0355(7) Uani 1 1 d .
C7 C 0.4613(5) 0.69666(17) 0.6000(4) 0.0429(8) Uani 1 1 d .
H7 H 0.4318 0.7302 0.5343 0.051 Uiso 1 1 calc R
C8 C 0.4426(5) 0.6977(2) 0.7424(4) 0.0539(10) Uani 1 1 d .
H8 H 0.4017 0.7322 0.7727 0.065 Uiso 1 1 calc R
C9 C 0.4840(6) 0.6478(2) 0.8433(5) 0.0591(11) Uani 1 1 d .
H9 H 0.4712 0.6494 0.9401 0.071 Uiso 1 1 calc R
C10 C 0.5425(6) 0.59728(18) 0.8002(4) 0.0482(9) Uani 1 1 d .
H10 H 0.5679 0.5641 0.8670 0.058 Uiso 1 1 calc R
C11 C 0.6876(5) 0.48458(16) 0.4018(4) 0.0434(8) Uani 1 1 d .
H11 H 0.6657 0.4864 0.2930 0.052 Uiso 1 1 calc R
C12 C 0.7502(6) 0.43193(17) 0.4736(4) 0.0488(9) Uani 1 1 d .
C13 C 0.8025(7) 0.4177(2) 0.6396(5) 0.0666(12) Uani 1 1 d .
C14 C 0.7776(8) 0.38452(19) 0.3831(5) 0.0653(12) Uani 1 1 d .
C15 C 0.4981(4) 0.69444(15) 0.2941(3) 0.0339(7) Uani 1 1 d .
C16 C 0.6052(5) 0.74447(16) 0.3291(4) 0.0374(7) Uani 1 1 d .
C17 C 0.5365(5) 0.79821(16) 0.2364(4) 0.0411(8) Uani 1 1 d .
C18 C 0.3684(5) 0.79623(17) 0.1006(4) 0.0444(8) Uani 1 1 d .
H18 H 0.3238 0.8304 0.0389 0.053 Uiso 1 1 calc R
C19 C 0.2621(4) 0.74364(16) 0.0527(4) 0.0391(7) Uani 1 1 d .
C20 C 0.3258(4) 0.69253(15) 0.1527(3) 0.0336(7) Uani 1 1 d .
C21 C 0.2154(5) 0.64083(17) 0.1037(4) 0.0417(8) Uani 1 1 d .
H21 H 0.2513 0.6071 0.1686 0.050 Uiso 1 1 calc R
C22 C 0.0557(5) 0.63986(19) -0.0386(5) 0.0506(9) Uani 1 1 d .
H22 H -0.0134 0.6052 -0.0709 0.061 Uiso 1 1 calc R
C23 C -0.0036(5) 0.6904(2) -0.1349(5) 0.0577(11) Uani 1 1 d .
H23 H -0.1130 0.6892 -0.2303 0.069 Uiso 1 1 calc R
C24 C 0.0955(5) 0.74113(19) -0.0917(4) 0.0502(9) Uani 1 1 d .
H24 H 0.0539 0.7745 -0.1572 0.060 Uiso 1 1 calc R
C25 C 0.6410(5) 0.85197(17) 0.3015(5) 0.0523(9) Uani 1 1 d .
H25 H 0.7428 0.8470 0.4016 0.063 Uiso 1 1 calc R
C26 C 0.6187(6) 0.90679(18) 0.2452(5) 0.0549(10) Uani 1 1 d .
C27 C 0.4771(7) 0.92764(18) 0.0941(5) 0.0565(10) Uani 1 1 d .
C28 C 0.7395(7) 0.9531(2) 0.3394(7) 0.0767(15) Uani 1 1 d .
C29 C 0.8531(5) 0.58598(18) 0.2727(4) 0.0488(9) Uani 1 1 d .
H29A H 0.8664 0.5868 0.1717 0.059 Uiso 1 1 calc R
H29B H 0.9005 0.5482 0.3252 0.059 Uiso 1 1 calc R
C30 C 0.9679(5) 0.63487(18) 0.3808(5) 0.0527(9) Uani 1 1 d .
H30A H 1.0982 0.6257 0.4145 0.063 Uiso 1 1 calc R
H30B H 0.9463 0.6360 0.4778 0.063 Uiso 1 1 calc R
C31 C 0.9280(5) 0.6960(2) 0.3021(5) 0.0533(9) Uani 1 1 d .
H31A H 1.0198 0.7045 0.2615 0.064 Uiso 1 1 calc R
H31B H 0.8073 0.6951 0.2094 0.064 Uiso 1 1 calc R
C32 C 0.9293(5) 0.7458(2) 0.4126(5) 0.0561(10) Uani 1 1 d .
H32A H 1.0450 0.7444 0.5106 0.067 Uiso 1 1 calc R
H32B H 0.9254 0.7832 0.3588 0.067 Uiso 1 1 calc R
C33 C 0.1202(11) 0.4180(4) 0.1629(11) 0.141(3) Uani 1 1 d D
H33A H 0.0754 0.4287 0.2430 0.170 Uiso 1 1 calc R
H33B H 0.0157 0.4024 0.0686 0.170 Uiso 1 1 calc R

loop_
_atom_site_aniso_label
_atom_site_aniso_U_11
_atom_site_aniso_U_22
_atom_site_aniso_U_33
_atom_site_aniso_U_23
_atom_site_aniso_U_13
_atom_site_aniso_U_12
Cl1 0.133(2) 0.166(3) 0.330(5) 0.044(3) 0.027(3) -0.040(2)
Cl2 0.168(3) 0.114(2) 0.387(6) -0.011(3) 0.064(3) -0.0278(19)
N1 0.159(5) 0.108(4) 0.068(3) 0.033(3) 0.056(3) 0.050(4)
N2 0.180(6) 0.060(3) 0.086(3) 0.010(3) 0.056(3) 0.048(3)
N3 0.124(4) 0.050(2) 0.057(2) 0.0116(18) 0.023(2) 0.001(2)
N4 0.080(3) 0.056(3) 0.211(7) -0.030(4) -0.005(4) -0.007(3)
O1 0.0486(13) 0.0428(13) 0.0315(10) -0.0016(10) 0.0188(10) 0.0038(11)
O2 0.0387(12) 0.0454(14) 0.0380(11) -0.0037(11) 0.0053(10) 0.0010(11)
C1 0.0306(14) 0.0346(17) 0.0292(14) 0.0008(13) 0.0081(13) -0.0002(13)
C2 0.0377(16) 0.0368(17) 0.0312(14) -0.0034(14) 0.0137(13) -0.0004(15)
C3 0.0413(17) 0.0345(18) 0.0347(15) -0.0008(14) 0.0114(14) 0.0000(15)
C4 0.053(2) 0.0329(17) 0.0430(17) 0.0099(15) 0.0204(16) 0.0037(16)
C5 0.0401(17) 0.0411(18) 0.0338(14) -0.0029(15) 0.0143(14) -0.0040(15)
C6 0.0308(14) 0.0380(17) 0.0352(15) -0.0026(14) 0.0118(14) -0.0003(14)
C7 0.0446(17) 0.0412(19) 0.0440(16) -0.0009(16) 0.0200(16) 0.0039(16)
C8 0.057(2) 0.060(2) 0.0525(19) -0.005(2) 0.0310(19) 0.011(2)
C9 0.074(3) 0.071(3) 0.047(2) 0.000(2) 0.040(2) 0.004(2)
C10 0.062(2) 0.047(2) 0.0414(17) 0.0032(17) 0.0273(17) -0.0014(18)
C11 0.049(2) 0.0386(19) 0.0418(17) -0.0003(15) 0.0181(17) 0.0031(16)
C12 0.054(2) 0.040(2) 0.0485(19) 0.0039(17) 0.0184(18) 0.0032(17)
C13 0.084(3) 0.053(3) 0.062(2) 0.015(2) 0.031(2) 0.018(2)
C14 0.100(4) 0.039(2) 0.058(2) 0.013(2) 0.035(3) 0.024(2)
C15 0.0352(15) 0.0353(17) 0.0319(14) -0.0009(14) 0.0149(13) 0.0049(14)
C16 0.0402(17) 0.0345(17) 0.0342(15) -0.0027(14) 0.0128(14) 0.0045(15)
C17 0.0416(17) 0.0369(18) 0.0417(17) -0.0028(15) 0.0149(15) 0.0001(15)
C18 0.0452(18) 0.0380(19) 0.0404(17) 0.0075(16) 0.0092(16) 0.0066(16)
C19 0.0358(16) 0.0389(18) 0.0413(16) 0.0038(16) 0.0153(15) 0.0014(15)
C20 0.0366(15) 0.0377(17) 0.0296(13) -0.0022(13) 0.0173(13) 0.0025(14)
C21 0.0407(18) 0.0433(19) 0.0422(17) 0.0054(15) 0.0187(16) -0.0026(15)
C22 0.0449(19) 0.050(2) 0.054(2) -0.0032(19) 0.0181(18) -0.0129(18)
C23 0.0392(19) 0.073(3) 0.0422(18) 0.007(2) -0.0007(16) -0.010(2)
C24 0.0449(19) 0.053(2) 0.0419(18) 0.0100(18) 0.0089(16) 0.0019(18)
C25 0.047(2) 0.038(2) 0.063(2) -0.0039(18) 0.0144(19) 0.0043(17)
C26 0.050(2) 0.039(2) 0.069(2) -0.009(2) 0.020(2) -0.0045(18)
C27 0.079(3) 0.0336(19) 0.056(2) -0.0040(19) 0.028(2) -0.011(2)
C28 0.057(3) 0.039(2) 0.112(4) -0.017(3) 0.014(3) -0.003(2)
C29 0.055(2) 0.046(2) 0.0531(19) 0.0027(18) 0.0309(18) 0.0103(18)
C30 0.047(2) 0.053(2) 0.060(2) 0.002(2) 0.0250(19) 0.0076(18)
C31 0.0453(19) 0.055(2) 0.064(2) -0.003(2) 0.0277(18) -0.0003(18)
C32 0.0394(18) 0.050(2) 0.069(2) -0.008(2) 0.0137(19) -0.0023(18)
C33 0.123(6) 0.175(9) 0.116(5) 0.031(6) 0.041(5) 0.000(6)

loop_
_atom_type_symbol
_atom_type_description
_atom_type_scat_dispersion_real
_atom_type_scat_dispersion_imag
_atom_type_scat_source
C C 0.0181 0.0091 'International Tables Vol C Tables 4.2.6.8 and 6.1.1.4'
H H 0.0000 0.0000 'International Tables Vol C Tables 4.2.6.8 and 6.1.1.4'
O O 0.0492 0.0322 'International Tables Vol C Tables 4.2.6.8 and 6.1.1.4'
N N 0.0311 0.0180 'International Tables Vol C Tables 4.2.6.8 and 6.1.1.4'
Cl Cl 0.3639 0.7018 'International Tables Vol C Tables 4.2.6.8 and 6.1.1.4'

loop_
_geom_angle_atom_site_label_1
_geom_angle_atom_site_label_2
_geom_angle_atom_site_label_3
_geom_angle
C2 O1 C29 114.2(2)
C16 O2 C32 114.3(3)
C2 C1 C6 119.9(3)
C2 C1 C15 121.7(3)
C6 C1 C15 118.3(3)
C1 C2 O1 119.4(3)
C1 C2 C3 121.3(3)
O1 C2 C3 119.2(3)
C4 C3 C2 118.6(3)
C4 C3 C11 124.0(3)
C2 C3 C11 117.2(3)
C3 C4 C5 122.5(3)
C3 C4 H4 118.7
C5 C4 H4 118.7
C4 C5 C10 122.2(3)
C4 C5 C6 118.5(3)
C10 C5 C6 119.3(3)
C7 C6 C5 118.0(3)
C7 C6 C1 123.1(3)
C5 C6 C1 118.8(3)
C8 C7 C6 120.7(3)
C8 C7 H7 119.7
C6 C7 H7 119.7
C7 C8 C9 121.1(4)
C7 C8 H8 119.4
C9 C8 H8 119.4
C10 C9 C8 120.1(3)
C10 C9 H9 120.0
C8 C9 H9 120.0
C9 C10 C5 120.8(3)
C9 C10 H10 119.6
C5 C10 H10 119.6
C12 C11 C3 130.6(3)
C12 C11 H11 114.7
C3 C11 H11 114.7
C11 C12 C13 126.5(4)
C11 C12 C14 120.0(3)
C13 C12 C14 113.4(3)
N1 C13 C12 175.7(6)
N2 C14 C12 177.6(5)
C16 C15 C20 119.9(3)
C16 C15 C1 120.9(3)
C20 C15 C1 119.1(3)
O2 C16 C15 119.1(3)
O2 C16 C17 119.9(3)
C15 C16 C17 121.0(3)
C18 C17 C16 118.4(3)
C18 C17 C25 124.2(3)
C16 C17 C25 117.2(3)
C17 C18 C19 121.8(3)
C17 C18 H18 119.1
C19 C18 H18 119.1
C24 C19 C18 121.3(3)
C24 C19 C20 119.9(3)
C18 C19 C20 118.8(3)
C21 C20 C19 117.7(3)
C21 C20 C15 122.6(3)
C19 C20 C15 119.7(3)
C22 C21 C20 120.7(3)
C22 C21 H21 119.6
C20 C21 H21 119.6
C21 C22 C23 120.5(4)
C21 C22 H22 119.7
C23 C22 H22 119.7
C24 C23 C22 120.9(3)
C24 C23 H23 119.6
C22 C23 H23 119.6
C23 C24 C19 120.3(4)
C23 C24 H24 119.9
C19 C24 H24 119.9
C26 C25 C17 131.9(4)
C26 C25 H25 114.1
C17 C25 H25 114.1
C25 C26 C28 120.5(4)
C25 C26 C27 126.8(4)
C28 C26 C27 112.7(4)
N3 C27 C26 175.5(5)
N4 C28 C26 179.4(6)
O1 C29 C30 113.3(3)
O1 C29 H29A 108.9
C30 C29 H29A 108.9
O1 C29 H29B 108.9
C30 C29 H29B 108.9
H29A C29 H29B 107.7
C29 C30 C31 114.3(3)
C29 C30 H30A 108.7
C31 C30 H30A 108.7
C29 C30 H30B 108.7
C31 C30 H30B 108.7
H30A C30 H30B 107.6
C32 C31 C30 114.9(3)
C32 C31 H31A 108.5
C30 C31 H31A 108.5
C32 C31 H31B 108.5
C30 C31 H31B 108.5
H31A C31 H31B 107.5
O2 C32 C31 113.9(3)
O2 C32 H32A 108.8
C31 C32 H32A 108.8
O2 C32 H32B 108.8
C31 C32 H32B 108.8
H32A C32 H32B 107.7
Cl1 C33 Cl2 114.3(5)
Cl1 C33 H33A 108.7
Cl2 C33 H33A 108.7
Cl1 C33 H33B 108.7
Cl2 C33 H33B 108.7
H33A C33 H33B 107.6

loop_
_geom_bond_atom_site_label_1
_geom_bond_atom_site_label_2
_geom_bond_distance
Cl1 C33 1.696(7)
Cl2 C33 1.719(7)
N1 C13 1.135(6)
N2 C14 1.134(6)
N3 C27 1.146(6)
N4 C28 1.121(7)
O1 C2 1.372(3)
O1 C29 1.457(4)
O2 C16 1.366(4)
O2 C32 1.442(5)
C1 C2 1.359(5)
C1 C6 1.435(4)
C1 C15 1.500(4)
C2 C3 1.434(5)
C3 C4 1.359(5)
C3 C11 1.454(5)
C4 C5 1.406(5)
C4 H4 0.9300
C5 C10 1.420(4)
C5 C6 1.428(5)
C6 C7 1.411(5)
C7 C8 1.368(5)
C7 H7 0.9300
C8 C9 1.401(6)
C8 H8 0.9300
C9 C10 1.352(6)
C9 H9 0.9300
C10 H10 0.9300
C11 C12 1.345(5)
C11 H11 0.9300
C12 C13 1.421(6)
C12 C14 1.423(6)
C15 C16 1.368(5)
C15 C20 1.424(4)
C16 C17 1.445(5)
C17 C18 1.380(5)
C17 C25 1.447(5)
C18 C19 1.414(5)
C18 H18 0.9300
C19 C24 1.413(5)
C19 C20 1.421(5)
C20 C21 1.414(5)
C21 C22 1.372(5)
C21 H21 0.9300
C22 C23 1.392(6)
C22 H22 0.9300
C23 C24 1.350(6)
C23 H23 0.9300
C24 H24 0.9300
C25 C26 1.322(6)
C25 H25 0.9300
C26 C28 1.431(6)
C26 C27 1.433(6)
C29 C30 1.500(6)
C29 H29A 0.9700
C29 H29B 0.9700
C30 C31 1.525(6)
C30 H30A 0.9700
C30 H30B 0.9700
C31 C32 1.505(6)
C31 H31A 0.9700
C31 H31B 0.9700
C32 H32A 0.9700
C32 H32B 0.9700
C33 H33A 0.9700
C33 H33B 0.9700

loop_
_geom_torsion_atom_site_label_1
_geom_torsion_atom_site_label_2
_geom_torsion_atom_site_label_3
_geom_torsion_atom_site_label_4
_geom_torsion
C6 C1 C2 O1 -177.2(3)
C15 C1 C2 O1 7.3(5)
C6 C1 C2 C3 5.1(5)
C15 C1 C2 C3 -170.4(3)
C29 O1 C2 C1 111.5(3)
C29 O1 C2 C3 -70.8(4)
C1 C2 C3 C4 -6.0(5)
O1 C2 C3 C4 176.3(3)
C1 C2 C3 C11 169.2(3)
O1 C2 C3 C11 -8.5(4)
C2 C3 C4 C5 2.0(5)
C11 C3 C4 C5 -172.9(3)
C3 C4 C5 C10 -178.9(3)
C3 C4 C5 C6 2.7(5)
C4 C5 C6 C7 177.9(3)
C10 C5 C6 C7 -0.6(5)
C4 C5 C6 C1 -3.7(5)
C10 C5 C6 C1 177.9(3)
C2 C1 C6 C7 178.2(3)
C15 C1 C6 C7 -6.1(5)
C2 C1 C6 C5 -0.2(4)
C15 C1 C6 C5 175.4(3)
C5 C6 C7 C8 1.1(5)
C1 C6 C7 C8 -177.3(3)
C6 C7 C8 C9 -0.7(6)
C7 C8 C9 C10 -0.4(7)
C8 C9 C10 C5 1.0(6)
C4 C5 C10 C9 -178.8(4)
C6 C5 C10 C9 -0.5(5)
C4 C3 C11 C12 -18.2(6)
C2 C3 C11 C12 166.9(4)
C3 C11 C12 C13 -3.0(7)
C3 C11 C12 C14 179.9(4)
C11 C12 C13 N1 151(8)
C14 C12 C13 N1 -31(8)
C11 C12 C14 N2 160(15)
C13 C12 C14 N2 -17(16)
C2 C1 C15 C16 -106.8(4)
C6 C1 C15 C16 77.6(4)
C2 C1 C15 C20 76.2(4)
C6 C1 C15 C20 -99.4(3)
C32 O2 C16 C15 110.3(4)
C32 O2 C16 C17 -72.2(4)
C20 C15 C16 O2 -174.7(3)
C1 C15 C16 O2 8.3(4)
C20 C15 C16 C17 7.8(4)
C1 C15 C16 C17 -169.2(3)
O2 C16 C17 C18 175.6(3)
C15 C16 C17 C18 -6.9(5)
O2 C16 C17 C25 -10.1(5)
C15 C16 C17 C25 167.4(3)
C16 C17 C18 C19 1.1(5)
C25 C17 C18 C19 -172.8(3)
C17 C18 C19 C24 -176.3(3)
C17 C18 C19 C20 3.6(5)
C24 C19 C20 C21 -1.3(4)
C18 C19 C20 C21 178.9(3)
C24 C19 C20 C15 177.1(3)
C18 C19 C20 C15 -2.7(4)
C16 C15 C20 C21 175.4(3)
C1 C15 C20 C21 -7.6(4)
C16 C15 C20 C19 -2.9(4)
C1 C15 C20 C19 174.1(3)
C19 C20 C21 C22 2.2(4)
C15 C20 C21 C22 -176.1(3)
C20 C21 C22 C23 -2.0(5)
C21 C22 C23 C24 0.8(6)
C22 C23 C24 C19 0.1(6)
C18 C19 C24 C23 180.0(4)
C20 C19 C24 C23 0.1(5)
C18 C17 C25 C26 -8.4(7)
C16 C17 C25 C26 177.7(4)
C17 C25 C26 C28 177.0(4)
C17 C25 C26 C27 -1.0(8)
C25 C26 C27 N3 153(6)
C28 C26 C27 N3 -25(6)
C25 C26 C28 N4 -127(82)
C27 C26 C28 N4 51(82)
C2 O1 C29 C30 -56.4(4)
O1 C29 C30 C31 -67.7(4)
C29 C30 C31 C32 140.9(3)
C16 O2 C32 C31 -57.4(5)
C30 C31 C32 O2 -68.9(4)
